data_4120267
loop_
_publ_author_name
'Yan-Bo Wang'
'Yi-Ming Wang'
'Wen-Zhen Zhang'
'Xiao-Bing Lu'

_publ_section_title
;
 Fast CO2 Sequestration, Activation, and Catalytic Transformation Using
 N-Heterocyclic Olefins
;
_journal_name_full 'Journal of the American Chemical Society'
_journal_page_first 11996
_journal_page_last 12003
_journal_paper_doi 10.1021/ja405114e
_journal_volume 135
_journal_year 2013
_chemical_formula_sum 'C19 H26 N2 O2'
_chemical_formula_weight 314.42
_chemical_name_systematic
; 
 ? 
;
_space_group_IT_number 61
_symmetry_cell_setting orthorhombic
_symmetry_space_group_name_Hall '-P 2ac 2ab'
_symmetry_space_group_name_H-M 'P b c a'
_atom_sites_solution_hydrogens geom
_atom_sites_solution_primary direct
_atom_sites_solution_secondary difmap
_audit_creation_method SHELXL-97
_cell_angle_alpha 90.00
_cell_angle_beta 90.00
_cell_angle_gamma 90.00
_cell_formula_units_Z 8
_cell_length_a 17.382(2)
_cell_length_b 7.0482(9)
_cell_length_c 30.384(4)
_cell_measurement_reflns_used 3692
_cell_measurement_temperature 296(2)
_cell_measurement_theta_max 25.170
_cell_measurement_theta_min 2.344
_cell_volume 3722.4(8)
_computing_cell_refinement 'Bruker SMART'
_computing_data_collection 'Bruker SMART'
_computing_data_reduction 'Bruker SAINT'
_computing_molecular_graphics 'Bruker SHELXTL'
_computing_publication_material 'Bruker SHELXTL'
_computing_structure_refinement 'SHELXL-97 (Sheldrick, 1997)'
_computing_structure_solution 'SHELXS-97 (Sheldrick, 1990)'
_diffrn_ambient_temperature 296(2)
_diffrn_measured_fraction_theta_full 0.999
_diffrn_measured_fraction_theta_max 0.999
_diffrn_measurement_device_type 'CCD area detector'
_diffrn_measurement_method 'phi and omega scans'
_diffrn_radiation_monochromator graphite
_diffrn_radiation_source 'fine-focus sealed tube'
_diffrn_radiation_type MoK\a
_diffrn_radiation_wavelength 0.71073
_diffrn_reflns_av_R_equivalents 0.0418
_diffrn_reflns_av_sigmaI/netI 0.0282
_diffrn_reflns_limit_h_max 12
_diffrn_reflns_limit_h_min -22
_diffrn_reflns_limit_k_max 9
_diffrn_reflns_limit_k_min -9
_diffrn_reflns_limit_l_max 39
_diffrn_reflns_limit_l_min -38
_diffrn_reflns_number 23753
_diffrn_reflns_theta_full 27.51
_diffrn_reflns_theta_max 27.51
_diffrn_reflns_theta_min 1.78
_exptl_absorpt_coefficient_mu 0.073
_exptl_absorpt_correction_T_max 1.0000
_exptl_absorpt_correction_T_min 0.2000
_exptl_absorpt_correction_type multi-scan
_exptl_crystal_colour colorless
_exptl_crystal_density_diffrn 1.122
_exptl_crystal_description block
_exptl_crystal_F_000 1360
_exptl_crystal_size_max 0.16
_exptl_crystal_size_mid 0.14
_exptl_crystal_size_min 0.10
_refine_diff_density_max 0.278
_refine_diff_density_min -0.269
_refine_diff_density_rms 0.044
_refine_ls_extinction_method none
_refine_ls_goodness_of_fit_ref 1.039
_refine_ls_hydrogen_treatment constr
_refine_ls_matrix_type full
_refine_ls_number_parameters 208
_refine_ls_number_reflns 4275
_refine_ls_number_restraints 0
_refine_ls_restrained_S_all 1.039
_refine_ls_R_factor_all 0.0754
_refine_ls_R_factor_gt 0.0517
_refine_ls_shift/su_max 0.001
_refine_ls_shift/su_mean 0.000
_refine_ls_structure_factor_coef Fsqd
_refine_ls_weighting_details 'calc w=1/[\s^2^(Fo^2^)+(0.0659P)^2^+1.2025P] where P=(Fo^2^+2Fc^2^)/3'
_refine_ls_weighting_scheme calc
_refine_ls_wR_factor_gt 0.1272
_refine_ls_wR_factor_ref 0.1444
_reflns_number_gt 3076
_reflns_number_total 4275
_reflns_threshold_expression >2sigma(I)
_cod_data_source_file ja405114e_si_007.cif
_cod_data_source_block 1
_cod_depositor_comments
;
The following automatic conversions were performed:

'_refine_ls_hydrogen_treatment' value 'contr' was replaced with the
value 'constr' as specified in the replacement file
'src/cod-tools/trunk/data/replacement-values/replacement_values.lst'.

Automatic conversion script
Id: cif_fix_values 5376 2017-05-30 11:51:03Z andrius 
;
_cod_original_cell_volume 3722.3(8)
_cod_database_code 4120267

loop_
_symmetry_equiv_pos_as_xyz
'x, y, z'
'-x+1/2, -y, z+1/2'
'-x, y+1/2, -z+1/2'
'x+1/2, -y+1/2, -z'
'-x, -y, -z'
'x-1/2, y, -z-1/2'
'x, -y-1/2, z-1/2'
'-x-1/2, y-1/2, z'

loop_
_atom_site_label
_atom_site_type_symbol
_atom_site_fract_x
_atom_site_fract_y
_atom_site_fract_z
_atom_site_U_iso_or_equiv
_atom_site_adp_type
_atom_site_occupancy
_atom_site_symmetry_multiplicity
_atom_site_calc_flag
_atom_site_refinement_flags
N1 N 0.07919(7) 0.16999(17) 0.61697(4) 0.0312(3) Uani 1 1 d .
C3 C 0.04241(8) 0.33421(19) 0.62201(4) 0.0239(3) Uani 1 1 d .
N2 N -0.03291(7) 0.29592(16) 0.62576(4) 0.0248(3) Uani 1 1 d .
C4 C 0.07873(8) 0.5315(2) 0.62340(5) 0.0282(3) Uani 1 1 d .
C19 C -0.09196(8) 0.4387(2) 0.63204(5) 0.0248(3) Uani 1 1 d .
C14 C -0.12193(8) 0.5294(2) 0.59492(5) 0.0311(3) Uani 1 1 d .
C2 C -0.04355(9) 0.1018(2) 0.62295(6) 0.0361(4) Uani 1 1 d .
H2A H -0.0902 0.0377 0.6244 0.043 Uiso 1 1 calc R
C15 C -0.17778(9) 0.6681(2) 0.60237(6) 0.0386(4) Uani 1 1 d .
H15A H -0.1996 0.7308 0.5785 0.046 Uiso 1 1 calc R
C18 C -0.11485(8) 0.4801(2) 0.67501(5) 0.0287(3) Uani 1 1 d .
C5 C 0.16438(8) 0.1505(2) 0.61317(6) 0.0352(4) Uani 1 1 d .
H5A H 0.1862 0.2775 0.6090 0.042 Uiso 1 1 calc R
C16 C -0.20120(9) 0.7137(2) 0.64435(6) 0.0395(4) Uani 1 1 d .
H16A H -0.2382 0.8072 0.6485 0.047 Uiso 1 1 calc R
O2 O 0.08307(11) 0.6033(2) 0.65938(5) 0.0763(5) Uani 1 1 d .
O1 O 0.09831(12) 0.5940(2) 0.58828(5) 0.0825(6) Uani 1 1 d .
C10 C -0.08354(9) 0.3764(3) 0.71496(5) 0.0364(4) Uani 1 1 d .
H10A H -0.0430 0.2901 0.7048 0.044 Uiso 1 1 calc R
C6 C 0.18435(10) 0.0322(3) 0.57320(6) 0.0452(4) Uani 1 1 d .
H6A H 0.1628 0.0898 0.5474 0.068 Uiso 1 1 calc R
H6B H 0.1637 -0.0933 0.5767 0.068 Uiso 1 1 calc R
H6C H 0.2393 0.0249 0.5702 0.068 Uiso 1 1 calc R
C13 C -0.09709(10) 0.4808(3) 0.54825(5) 0.0419(4) Uani 1 1 d .
H13A H -0.0492 0.4080 0.5502 0.050 Uiso 1 1 calc R
C1 C 0.02637(10) 0.0233(2) 0.61767(6) 0.0433(4) Uani 1 1 d .
H1A H 0.0372 -0.1054 0.6150 0.052 Uiso 1 1 calc R
C17 C -0.17012(9) 0.6218(2) 0.68017(5) 0.0364(4) Uani 1 1 d .
H17A H -0.1863 0.6548 0.7083 0.044 Uiso 1 1 calc R
C7 C 0.19656(10) 0.0701(3) 0.65528(6) 0.0484(5) Uani 1 1 d .
H7A H 0.1826 0.1506 0.6795 0.073 Uiso 1 1 calc R
H7B H 0.2516 0.0631 0.6532 0.073 Uiso 1 1 calc R
H7C H 0.1760 -0.0547 0.6600 0.073 Uiso 1 1 calc R
C9 C -0.14646(11) 0.2568(3) 0.73644(6) 0.0538(5) Uani 1 1 d .
H9A H -0.1676 0.1710 0.7151 0.081 Uiso 1 1 calc R
H9B H -0.1864 0.3385 0.7473 0.081 Uiso 1 1 calc R
H9C H -0.1249 0.1858 0.7604 0.081 Uiso 1 1 calc R
C8 C -0.04769(12) 0.5137(3) 0.74787(6) 0.0581(6) Uani 1 1 d .
H8A H -0.0079 0.5856 0.7336 0.087 Uiso 1 1 calc R
H8B H -0.0260 0.4436 0.7720 0.087 Uiso 1 1 calc R
H8C H -0.0865 0.5984 0.7588 0.087 Uiso 1 1 calc R
C12 C -0.08058(16) 0.6572(4) 0.52120(8) 0.0848(9) Uani 1 1 d .
H12A H -0.0426 0.7330 0.5359 0.127 Uiso 1 1 calc R
H12B H -0.1270 0.7294 0.5178 0.127 Uiso 1 1 calc R
H12C H -0.0616 0.6208 0.4927 0.127 Uiso 1 1 calc R
C11 C -0.15659(15) 0.3554(5) 0.52596(7) 0.0926(10) Uani 1 1 d .
H11A H -0.1652 0.2442 0.5435 0.139 Uiso 1 1 calc R
H11B H -0.1382 0.3186 0.4974 0.139 Uiso 1 1 calc R
H11C H -0.2039 0.4243 0.5229 0.139 Uiso 1 1 calc R

loop_
_atom_site_aniso_label
_atom_site_aniso_U_11
_atom_site_aniso_U_22
_atom_site_aniso_U_33
_atom_site_aniso_U_23
_atom_site_aniso_U_13
_atom_site_aniso_U_12
N1 0.0219(6) 0.0198(6) 0.0520(8) 0.0004(5) 0.0033(5) 0.0014(5)
C3 0.0203(7) 0.0219(7) 0.0296(7) 0.0007(5) 0.0005(5) 0.0017(5)
N2 0.0203(6) 0.0206(6) 0.0336(6) -0.0002(5) 0.0009(5) 0.0002(5)
C4 0.0211(7) 0.0198(7) 0.0438(9) -0.0008(6) 0.0022(6) 0.0014(5)
C19 0.0176(7) 0.0237(7) 0.0330(7) -0.0005(6) 0.0002(5) 0.0010(5)
C14 0.0228(7) 0.0359(8) 0.0345(8) 0.0051(6) 0.0032(6) 0.0025(6)
C2 0.0271(8) 0.0219(7) 0.0593(10) -0.0019(7) 0.0031(7) -0.0056(6)
C15 0.0288(8) 0.0414(9) 0.0455(9) 0.0131(7) 0.0020(7) 0.0089(7)
C18 0.0206(7) 0.0325(8) 0.0331(8) -0.0044(6) -0.0014(6) -0.0023(6)
C5 0.0205(7) 0.0250(8) 0.0599(10) 0.0035(7) 0.0064(7) 0.0020(6)
C16 0.0263(8) 0.0334(9) 0.0586(11) -0.0011(8) 0.0072(7) 0.0081(7)
O2 0.1270(15) 0.0483(9) 0.0535(9) -0.0105(7) -0.0116(9) -0.0373(9)
O1 0.1465(17) 0.0395(8) 0.0615(9) 0.0002(7) 0.0381(10) -0.0359(9)
C10 0.0272(8) 0.0513(10) 0.0306(8) -0.0025(7) -0.0047(6) 0.0002(7)
C6 0.0363(10) 0.0501(11) 0.0491(10) 0.0074(8) 0.0103(8) 0.0110(8)
C13 0.0341(9) 0.0600(11) 0.0317(8) 0.0089(8) 0.0049(7) 0.0095(8)
C1 0.0327(9) 0.0185(7) 0.0787(13) -0.0010(8) 0.0063(8) -0.0020(6)
C17 0.0281(8) 0.0393(9) 0.0418(9) -0.0119(7) 0.0042(7) 0.0022(7)
C7 0.0309(9) 0.0613(13) 0.0530(11) -0.0043(9) -0.0007(8) 0.0091(8)
C9 0.0424(10) 0.0739(14) 0.0451(10) 0.0162(10) -0.0098(8) -0.0094(10)
C8 0.0501(12) 0.0834(15) 0.0409(10) -0.0131(10) -0.0129(8) -0.0080(11)
C12 0.102(2) 0.0920(19) 0.0599(14) 0.0375(13) 0.0390(13) 0.0294(16)
C11 0.0752(17) 0.159(3) 0.0437(12) -0.0329(15) 0.0121(11) -0.0322(18)

loop_
_atom_type_symbol
_atom_type_description
_atom_type_scat_dispersion_real
_atom_type_scat_dispersion_imag
_atom_type_scat_source
C C 0.0033 0.0016 'International Tables Vol C Tables 4.2.6.8 and 6.1.1.4'
H H 0.0000 0.0000 'International Tables Vol C Tables 4.2.6.8 and 6.1.1.4'
N N 0.0061 0.0033 'International Tables Vol C Tables 4.2.6.8 and 6.1.1.4'
O O 0.0106 0.0060 'International Tables Vol C Tables 4.2.6.8 and 6.1.1.4'

loop_
_geom_angle_atom_site_label_1
_geom_angle_atom_site_label_2
_geom_angle_atom_site_label_3
_geom_angle
C3 N1 C1 109.23(12)
C3 N1 C5 124.45(12)
C1 N1 C5 126.27(13)
N1 C3 N2 107.67(12)
N1 C3 C4 126.60(13)
N2 C3 C4 125.73(12)
C3 N2 C2 108.92(12)
C3 N2 C19 124.21(12)
C2 N2 C19 126.87(12)
O1 C4 O2 129.18(16)
O1 C4 C3 115.18(14)
O2 C4 C3 115.63(14)
C18 C19 C14 123.61(13)
C18 C19 N2 118.02(12)
C14 C19 N2 118.36(12)
C15 C14 C19 116.66(14)
C15 C14 C13 120.39(14)
C19 C14 C13 122.94(14)
C1 C2 N2 107.06(13)
C1 C2 H2A 126.5
N2 C2 H2A 126.5
C16 C15 C14 121.28(15)
C16 C15 H15A 119.4
C14 C15 H15A 119.4
C17 C18 C19 116.82(14)
C17 C18 C10 120.12(14)
C19 C18 C10 123.06(13)
N1 C5 C7 109.72(13)
N1 C5 C6 109.90(14)
C7 C5 C6 112.87(14)
N1 C5 H5A 108.1
C7 C5 H5A 108.1
C6 C5 H5A 108.1
C17 C16 C15 120.42(15)
C17 C16 H16A 119.8
C15 C16 H16A 119.8
C18 C10 C8 111.42(16)
C18 C10 C9 110.54(13)
C8 C10 C9 111.27(15)
C18 C10 H10A 107.8
C8 C10 H10A 107.8
C9 C10 H10A 107.8
C5 C6 H6A 109.5
C5 C6 H6B 109.5
H6A C6 H6B 109.5
C5 C6 H6C 109.5
H6A C6 H6C 109.5
H6B C6 H6C 109.5
C12 C13 C11 111.3(2)
C12 C13 C14 111.95(17)
C11 C13 C14 110.68(15)
C12 C13 H13A 107.6
C11 C13 H13A 107.6
C14 C13 H13A 107.6
C2 C1 N1 107.11(14)
C2 C1 H1A 126.4
N1 C1 H1A 126.4
C16 C17 C18 121.21(15)
C16 C17 H17A 119.4
C18 C17 H17A 119.4
C5 C7 H7A 109.5
C5 C7 H7B 109.5
H7A C7 H7B 109.5
C5 C7 H7C 109.5
H7A C7 H7C 109.5
H7B C7 H7C 109.5
C10 C9 H9A 109.5
C10 C9 H9B 109.5
H9A C9 H9B 109.5
C10 C9 H9C 109.5
H9A C9 H9C 109.5
H9B C9 H9C 109.5
C10 C8 H8A 109.5
C10 C8 H8B 109.5
H8A C8 H8B 109.5
C10 C8 H8C 109.5
H8A C8 H8C 109.5
H8B C8 H8C 109.5
C13 C12 H12A 109.5
C13 C12 H12B 109.5
H12A C12 H12B 109.5
C13 C12 H12C 109.5
H12A C12 H12C 109.5
H12B C12 H12C 109.5
C13 C11 H11A 109.5
C13 C11 H11B 109.5
H11A C11 H11B 109.5
C13 C11 H11C 109.5
H11A C11 H11C 109.5
H11B C11 H11C 109.5

loop_
_geom_bond_atom_site_label_1
_geom_bond_atom_site_label_2
_geom_bond_distance
N1 C3 1.3311(18)
N1 C1 1.383(2)
N1 C5 1.4916(19)
C3 N2 1.3415(18)
C3 C4 1.528(2)
N2 C2 1.3830(19)
N2 C19 1.4502(17)
C4 O1 1.204(2)
C4 O2 1.207(2)
C19 C18 1.395(2)
C19 C14 1.397(2)
C14 C15 1.396(2)
C14 C13 1.521(2)
C2 C1 1.345(2)
C2 H2A 0.9300
C15 C16 1.377(2)
C15 H15A 0.9300
C18 C17 1.395(2)
C18 C10 1.518(2)
C5 C7 1.507(2)
C5 C6 1.514(2)
C5 H5A 0.9800
C16 C17 1.377(2)
C16 H16A 0.9300
C10 C8 1.525(2)
C10 C9 1.527(2)
C10 H10A 0.9800
C6 H6A 0.9600
C6 H6B 0.9600
C6 H6C 0.9600
C13 C12 1.518(3)
C13 C11 1.519(3)
C13 H13A 0.9800
C1 H1A 0.9300
C17 H17A 0.9300
C7 H7A 0.9600
C7 H7B 0.9600
C7 H7C 0.9600
C9 H9A 0.9600
C9 H9B 0.9600
C9 H9C 0.9600
C8 H8A 0.9600
C8 H8B 0.9600
C8 H8C 0.9600
C12 H12A 0.9600
C12 H12B 0.9600
C12 H12C 0.9600
C11 H11A 0.9600
C11 H11B 0.9600
C11 H11C 0.9600
